data_2211095
loop_
_publ_author_name
'Shaukat Shuja'
'Saqib Ali'
'Saira Shahzadi'
'Ga\"el Labat'
'Helen Stoeckli-Evans'

_publ_section_title
;
 3-(4-Bromophenyliminomethyl)benzene-1,2-diol
;
_journal_coeditor_code KP2053
_journal_issue 11
_journal_name_full 'Acta Crystallographica Section E'
_journal_page_first o4789
_journal_page_last o4790
_journal_paper_doi 10.1107/S1600536806039183
_journal_volume 62
_journal_year 2006
_chemical_formula_iupac 'C13 H10 Br N O2'
_chemical_formula_moiety 'C13 H10 Br N O2'
_chemical_formula_sum 'C13 H10 Br N O2'
_chemical_formula_weight 292.13
_chemical_name_systematic
;
3-(4-Bromophenyliminomethyl)benzene-1,2-diol
;
_space_group_IT_number 2
_symmetry_cell_setting triclinic
_symmetry_space_group_name_Hall '-P 1'
_symmetry_space_group_name_H-M 'P -1'
_atom_sites_solution_hydrogens geom
_atom_sites_solution_primary direct
_atom_sites_solution_secondary difmap
_audit_creation_method SHELXL97
_cell_angle_alpha 87.234(15)
_cell_angle_beta 81.945(15)
_cell_angle_gamma 71.189(14)
_cell_formula_units_Z 2
_cell_length_a 6.0312(12)
_cell_length_b 8.7087(15)
_cell_length_c 11.837(2)
_cell_measurement_reflns_used 7425
_cell_measurement_temperature 173(2)
_cell_measurement_theta_max 29.62
_cell_measurement_theta_min 1.74
_cell_volume 582.71(19)
_computing_cell_refinement X-AREA
_computing_data_collection 'X-AREA (Stoe & Cie, 2006)'
_computing_data_reduction 'X-RED32 (Stoe & Cie, 2006)'
_computing_molecular_graphics 'PLATON  (Spek, 2003)'
_computing_publication_material SHELXL97
_computing_structure_refinement 'SHELXL97 (Sheldrick, 1997)'
_computing_structure_solution 'SHELXS97 (Sheldrick, 1997)'
_diffrn_ambient_temperature 173(2)
_diffrn_detector_area_resol_mean 6.67
_diffrn_measured_fraction_theta_full 0.995
_diffrn_measured_fraction_theta_max 0.985
_diffrn_measurement_device 'two-circle gonimometer'
_diffrn_measurement_device_type 'Stoe IPDS-2'
_diffrn_measurement_method '\f and \w'
_diffrn_radiation_monochromator graphite
_diffrn_radiation_source 'fine-focus sealed tube'
_diffrn_radiation_type MoK\a
_diffrn_radiation_wavelength 0.71073
_diffrn_reflns_av_R_equivalents 0.0308
_diffrn_reflns_av_sigmaI/netI 0.0267
_diffrn_reflns_limit_h_max 8
_diffrn_reflns_limit_h_min -8
_diffrn_reflns_limit_k_max 11
_diffrn_reflns_limit_k_min -11
_diffrn_reflns_limit_l_max 16
_diffrn_reflns_limit_l_min -16
_diffrn_reflns_number 7421
_diffrn_reflns_theta_full 25.00
_diffrn_reflns_theta_max 29.22
_diffrn_reflns_theta_min 1.74
_diffrn_standards_decay_% 0
_diffrn_standards_interval_count 0
_diffrn_standards_number 0
_exptl_absorpt_coefficient_mu 3.51
_exptl_absorpt_correction_T_max 0.4995
_exptl_absorpt_correction_T_min 0.2692
_exptl_absorpt_correction_type integration
_exptl_absorpt_process_details '(X-RED32; Stoe & Cie, 2006)'
_exptl_crystal_colour orange-red
_exptl_crystal_density_diffrn 1.665
_exptl_crystal_density_method 'not measured'
_exptl_crystal_description plate
_exptl_crystal_F_000 292
_exptl_crystal_size_max 0.41
_exptl_crystal_size_mid 0.35
_exptl_crystal_size_min 0.21
_refine_diff_density_max 0.850
_refine_diff_density_min -0.769
_refine_ls_extinction_method none
_refine_ls_goodness_of_fit_ref 1.045
_refine_ls_hydrogen_treatment constr
_refine_ls_matrix_type full
_refine_ls_number_parameters 156
_refine_ls_number_reflns 3121
_refine_ls_number_restraints 0
_refine_ls_restrained_S_all 1.045
_refine_ls_R_factor_all 0.0395
_refine_ls_R_factor_gt 0.0324
_refine_ls_shift/su_max 0.001
_refine_ls_shift/su_mean 0.001
_refine_ls_structure_factor_coef Fsqd
_refine_ls_weighting_details 'calc w = 1/[\s^2^(Fo^2^)+(0.0257P)^2^+0.6141P] where P=(Fo^2^+2Fc^2^)/3'
_refine_ls_weighting_scheme calc
_refine_ls_wR_factor_gt 0.0724
_refine_ls_wR_factor_ref 0.0756
_reflns_number_gt 2733
_reflns_number_total 3121
_reflns_threshold_expression I>2\s(I)
_cod_data_source_file kp2053.cif
_cod_data_source_block I
_cod_database_code 2211095
_cod_database_fobs_code 2211095

loop_
_symmetry_equiv_pos_as_xyz
'x, y, z'
'-x, -y, -z'

loop_
_atom_site_aniso_label
_atom_site_aniso_U_11
_atom_site_aniso_U_22
_atom_site_aniso_U_33
_atom_site_aniso_U_12
_atom_site_aniso_U_13
_atom_site_aniso_U_23
Br1 0.0560(2) 0.02330(10) 0.03500(10) -0.00750(10) -0.00060(10) 0.00910(10)
O1 0.0191(6) 0.0191(6) 0.0320(7) -0.0037(5) 0.0003(5) 0.0064(5)
O2 0.0220(7) 0.0229(7) 0.0369(8) -0.0067(5) -0.0025(6) 0.0110(6)
N1 0.0262(8) 0.0220(8) 0.0231(8) -0.0093(6) -0.0009(6) 0.0008(6)
C1 0.0336(10) 0.0184(8) 0.0227(9) -0.0044(7) 0.0021(7) 0.0042(7)
C2 0.0312(10) 0.0228(9) 0.0270(10) -0.0117(8) -0.0025(8) 0.0034(7)
C3 0.0275(9) 0.0233(9) 0.0256(9) -0.0092(8) -0.0048(7) 0.0043(7)
C4 0.0247(9) 0.0205(8) 0.0198(8) -0.0063(7) 0.0006(7) 0.0002(7)
C5 0.0270(9) 0.0285(10) 0.0282(10) -0.0100(8) -0.0054(8) 0.0008(8)
C6 0.0302(10) 0.0274(10) 0.0266(10) -0.0031(8) -0.0069(8) 0.0037(8)
C7 0.0247(9) 0.0233(9) 0.0228(9) -0.0097(7) 0.0009(7) -0.0006(7)
C8 0.0232(9) 0.0198(8) 0.0226(9) -0.0073(7) -0.0010(7) -0.0017(7)
C9 0.0204(8) 0.0175(8) 0.0223(8) -0.0048(7) -0.0032(7) 0.0000(6)
C10 0.0225(8) 0.0194(8) 0.0240(9) -0.0078(7) -0.0042(7) 0.0016(7)
C11 0.0272(9) 0.0189(8) 0.0278(10) -0.0063(7) -0.0080(7) 0.0025(7)
C12 0.0225(9) 0.0236(9) 0.0328(10) -0.0020(7) -0.0053(8) -0.0024(8)
C13 0.0211(9) 0.0260(9) 0.0270(9) -0.0057(7) 0.0003(7) -0.0034(8)

loop_
_atom_site_type_symbol
_atom_site_label
_atom_site_fract_x
_atom_site_fract_y
_atom_site_fract_z
_atom_site_U_iso_or_equiv
_atom_site_thermal_displace_type
_atom_site_calc_flag
_atom_site_refinement_flags
_atom_site_occupancy
Br Br1 0.18618(5) -0.37185(3) 0.94410(2) 0.04020(10) Uani . . 1.000
O O1 0.3014(2) 0.46724(17) 0.60514(13) 0.0246(4) Uani . . 1.000
O O2 0.2511(2) 0.74287(18) 0.47649(13) 0.0279(4) Uani . . 1.000
N N1 0.1008(3) 0.2933(2) 0.73726(14) 0.0236(5) Uani . . 1.000
C C1 0.1524(4) -0.1606(2) 0.88345(17) 0.0266(5) Uani . . 1.000
C C2 -0.0254(4) -0.0908(2) 0.81691(18) 0.0265(6) Uani . . 1.000
C C3 -0.0466(4) 0.0615(2) 0.76946(17) 0.0252(5) Uani . . 1.000
C C4 0.1092(3) 0.1422(2) 0.78856(16) 0.0223(5) Uani . . 1.000
C C5 0.2901(4) 0.0681(3) 0.85422(18) 0.0275(6) Uani . . 1.000
C C6 0.3105(4) -0.0833(3) 0.90279(18) 0.0294(6) Uani . . 1.000
C C7 -0.0998(3) 0.4043(2) 0.73342(17) 0.0235(5) Uani . . 1.000
C C8 -0.1171(3) 0.5547(2) 0.67180(16) 0.0219(5) Uani . . 1.000
C C9 0.0834(3) 0.5785(2) 0.60771(16) 0.0203(5) Uani . . 1.000
C C10 0.0607(3) 0.7199(2) 0.54292(16) 0.0216(5) Uani . . 1.000
C C11 -0.1575(3) 0.8386(2) 0.54499(17) 0.0245(5) Uani . . 1.000
C C12 -0.3562(4) 0.8171(3) 0.61025(19) 0.0274(5) Uani . . 1.000
C C13 -0.3369(3) 0.6757(2) 0.67184(18) 0.0254(5) Uani . . 1.000
H H1 0.29280 0.38760 0.64640 0.0370 Uiso calc R 1.000
H H2 0.37200 0.66320 0.48370 0.0420 Uiso calc R 1.000
H H2A -0.13170 -0.14630 0.80380 0.0320 Uiso calc R 1.000
H H3A -0.16830 0.11070 0.72370 0.0300 Uiso calc R 1.000
H H5A 0.39980 0.12160 0.86570 0.0330 Uiso calc R 1.000
H H6A 0.43170 -0.13300 0.94870 0.0350 Uiso calc R 1.000
H H7A -0.23920 0.38720 0.77170 0.0280 Uiso calc R 1.000
H H11A -0.17180 0.93520 0.50160 0.0290 Uiso calc R 1.000
H H12A -0.50500 0.89980 0.61240 0.0330 Uiso calc R 1.000
H H13A -0.47370 0.66030 0.71460 0.0300 Uiso calc R 1.000

loop_
_atom_type_symbol
_atom_type_description
_atom_type_scat_dispersion_real
_atom_type_scat_dispersion_imag
_atom_type_scat_source
C C 0.0033 0.0016 'International Tables Vol C Tables 4.2.6.8 and 6.1.1.4'
H H 0.0000 0.0000 'International Tables Vol C Tables 4.2.6.8 and 6.1.1.4'
N N 0.0061 0.0033 'International Tables Vol C Tables 4.2.6.8 and 6.1.1.4'
O O 0.0106 0.0060 'International Tables Vol C Tables 4.2.6.8 and 6.1.1.4'
Br Br -0.2901 2.4595 'International Tables Vol C Tables 4.2.6.8 and 6.1.1.4'

loop_
_geom_angle_atom_site_label_1
_geom_angle_atom_site_label_2
_geom_angle_atom_site_label_3
_geom_angle
_geom_angle_publ_flag
C9 O1 H1 109.00 no
C10 O2 H2 109.00 no
C4 N1 C7 119.84(18) yes
Br1 C1 C2 118.80(16) yes
C2 C1 C6 121.55(18) no
Br1 C1 C6 119.60(17) yes
C1 C2 C3 119.1(2) no
C2 C3 C4 120.4(2) no
C3 C4 C5 119.55(18) no
N1 C4 C3 122.03(17) yes
N1 C4 C5 118.29(18) yes
C4 C5 C6 120.3(2) no
C1 C6 C5 119.1(2) no
N1 C7 C8 121.32(18) yes
C7 C8 C13 120.17(17) no
C7 C8 C9 120.58(16) yes
C9 C8 C13 119.20(16) no
O1 C9 C10 118.07(17) yes
O1 C9 C8 122.14(16) yes
C8 C9 C10 119.78(16) no
O2 C10 C11 119.04(16) yes
C9 C10 C11 120.10(17) no
O2 C10 C9 120.86(16) yes
C10 C11 C12 120.35(18) no
C11 C12 C13 120.0(2) no
C8 C13 C12 120.55(19) no
C1 C2 H2A 120.00 no
C3 C2 H2A 120.00 no
C2 C3 H3A 120.00 no
C4 C3 H3A 120.00 no
C4 C5 H5A 120.00 no
C6 C5 H5A 120.00 no
C1 C6 H6A 120.00 no
C5 C6 H6A 120.00 no
N1 C7 H7A 119.00 no
C8 C7 H7A 119.00 no
C10 C11 H11A 120.00 no
C12 C11 H11A 120.00 no
C11 C12 H12A 120.00 no
C13 C12 H12A 120.00 no
C8 C13 H13A 120.00 no
C12 C13 H13A 120.00 no

loop_
_geom_bond_atom_site_label_1
_geom_bond_atom_site_label_2
_geom_bond_distance
_geom_bond_publ_flag
Br1 C1 1.9009(18) yes
O1 C9 1.356(2) yes
O2 C10 1.363(2) yes
O1 H1 0.8400 no
O2 H2 0.8400 no
N1 C7 1.287(3) yes
N1 C4 1.411(2) yes
C1 C6 1.380(3) no
C1 C2 1.382(3) no
C2 C3 1.389(2) no
C3 C4 1.389(3) no
C4 C5 1.395(3) no
C5 C6 1.388(3) no
C7 C8 1.449(2) y
C8 C13 1.402(3) no
C8 C9 1.404(3) y
C9 C10 1.397(2) no
C10 C11 1.385(3) no
C11 C12 1.393(3) no
C12 C13 1.381(3) no
C2 H2A 0.9500 no
C3 H3A 0.9500 no
C5 H5A 0.9500 no
C6 H6A 0.9500 no
C7 H7A 0.9500 no
C11 H11A 0.9500 no
C12 H12A 0.9500 no
C13 H13A 0.9500 no

loop_
_geom_contact_atom_site_label_1
_geom_contact_atom_site_label_2
_geom_contact_distance
_geom_contact_site_symmetry_2
_geom_contact_publ_flag
Br1 Br1 3.7271(8) 2_547 no
Br1 C4 3.731(2) 2_557 no
Br1 H13A 3.2300 1_645 no
O1 O2 2.735(2) . no
O1 N1 2.574(2) . no
O1 O2 2.797(2) 2_666 no
O2 C7 3.217(3) 2_566 no
O2 O1 2.735(2) . no
O2 O1 2.797(2) 2_666 no
O2 C12 3.267(3) 1_655 no
O1 H13A 2.9200 1_655 no
O1 H2 2.0900 2_666 no
O1 H2 2.2800 . no
O2 H1 2.8300 2_666 no
O2 H3A 2.6700 2_566 no
O2 H11A 2.7100 2_576 no
N1 O1 2.574(2) . no
N1 H1 1.8300 . no
C2 C11 3.549(3) 1_545 no
C4 Br1 3.731(2) 2_557 no
C6 C13 3.528(3) 1_645 no
C7 C10 3.448(3) 2_566 no
C7 O2 3.217(3) 2_566 no
C8 C10 3.481(3) 2_566 no
C8 C9 3.516(3) 2_566 no
C9 C8 3.516(3) 2_566 no
C9 C9 3.365(3) 2_566 no
C10 C7 3.448(3) 2_566 no
C10 C8 3.481(3) 2_566 no
C11 C2 3.549(3) 1_565 no
C12 O2 3.267(3) 1_455 no
C13 C6 3.528(3) 1_465 no
C1 H13A 2.8800 1_645 no
C3 H7A 2.7000 . no
C4 H1 3.0500 . no
C6 H13A 3.0700 1_645 no
C7 H3A 2.7300 . no
C7 H1 2.4100 . no
C8 H2A 3.0700 1_565 no
C12 H2 3.0000 1_455 no
C12 H2A 2.9000 1_565 no
C13 H2 3.0500 1_455 no
C13 H2A 2.9000 1_565 no
H1 N1 1.8300 . no
H1 C4 3.0500 . no
H1 C7 2.4100 . no
H1 O2 2.8300 2_666 no
H1 H2 2.3000 2_666 no
H2 O1 2.2800 . no
H2 C12 3.0000 1_655 no
H2 C13 3.0500 1_655 no
H2 O1 2.0900 2_666 no
H2 H1 2.3000 2_666 no
H2A C8 3.0700 1_545 no
H2A C12 2.9000 1_545 no
H2A C13 2.9000 1_545 no
H3A C7 2.7300 . no
H3A H7A 2.3900 . no
H3A O2 2.6700 2_566 no
H5A H6A 2.5700 2_657 no
H6A H5A 2.5700 2_657 no
H7A C3 2.7000 . no
H7A H3A 2.3900 . no
H7A H13A 2.4600 . no
H11A O2 2.7100 2_576 no
H11A H12A 2.5400 2_476 no
H12A H11A 2.5400 2_476 no
H13A Br1 3.2300 1_465 no
H13A O1 2.9200 1_455 no
H13A C1 2.8800 1_465 no
H13A C6 3.0700 1_465 no
H13A H7A 2.4600 . no

loop_
_geom_hbond_atom_site_label_D
_geom_hbond_atom_site_label_H
_geom_hbond_atom_site_label_A
_geom_hbond_site_symmetry_A
_geom_hbond_distance_DH
_geom_hbond_distance_HA
_geom_hbond_distance_DA
_geom_hbond_angle_DHA
_geom_hbond_publ_flag
O2 H2 O1 . 0.84 2.28 2.735(2) 114 yes
O1 H1 N1 . 0.84 1.83 2.574(2) 147 yes
O2 H2 O1 2_666 0.84 2.09 2.797(2) 141 yes

loop_
_geom_torsion_atom_site_label_1
_geom_torsion_atom_site_label_2
_geom_torsion_atom_site_label_3
_geom_torsion_atom_site_label_4
_geom_torsion
_geom_torsion_publ_flag
C7 N1 C4 C3 43.4(3) no
C7 N1 C4 C5 -140.9(2) no
C4 N1 C7 C8 -173.90(17) no
Br1 C1 C2 C3 -178.06(16) no
C6 C1 C2 C3 -0.7(3) no
Br1 C1 C6 C5 177.38(17) no
C2 C1 C6 C5 0.0(3) no
C1 C2 C3 C4 0.1(3) no
C2 C3 C4 N1 176.77(18) no
C2 C3 C4 C5 1.1(3) no
N1 C4 C5 C6 -177.61(19) no
C3 C4 C5 C6 -1.8(3) no
C4 C5 C6 C1 1.2(3) no
N1 C7 C8 C9 4.6(3) no
N1 C7 C8 C13 -178.06(19) no
C7 C8 C9 O1 -3.4(3) no
C7 C8 C9 C10 175.87(17) no
C13 C8 C9 O1 179.18(17) no
C13 C8 C9 C10 -1.5(3) no
C7 C8 C13 C12 -177.83(19) no
C9 C8 C13 C12 -0.4(3) no
O1 C9 C10 O2 1.9(3) no
O1 C9 C10 C11 -178.50(17) no
C8 C9 C10 O2 -177.39(17) no
C8 C9 C10 C11 2.2(3) no
O2 C10 C11 C12 178.70(18) no
C9 C10 C11 C12 -0.9(3) no
C10 C11 C12 C13 -1.1(3) no
C11 C12 C13 C8 1.7(3) no

loop_
_cod_related_entry_id
_cod_related_entry_database
_cod_related_entry_code
1 ChemSpider 30655091
